data_4128417
loop_
_publ_author_name
'von Grotthuss, Esther'
'Prey, Sven E.'
'Bolte, Michael'
'Lerner, Hans-Wolfram'
'Wagner, Matthias'

_publ_section_title
;
 Dual Role of Doubly Reduced Arylboranes as Dihydrogen- and
 Hydride-Transfer Catalysts.
;
_journal_issue 14
_journal_name_full 'Journal of the American Chemical Society'
_journal_page_first 6082
_journal_page_last 6091
_journal_paper_doi 10.1021/jacs.9b01998
_journal_volume 141
_journal_year 2019
_chemical_formula_moiety 'C28 H42 B2 K2 O4'
_chemical_formula_sum 'C28 H42 B2 K2 O4'
_chemical_formula_weight 542.43
_space_group_crystal_system monoclinic
_space_group_IT_number 14
_space_group_name_Hall '-P 2yn'
_space_group_name_H-M_alt 'P 1 21/n 1'
_atom_sites_solution_hydrogens mixed
_audit_creation_method SHELXL-2016/6
_cell_angle_alpha 90
_cell_angle_beta 102.926(4)
_cell_angle_gamma 90
_cell_formula_units_Z 4
_cell_length_a 14.6657(7)
_cell_length_b 10.0154(4)
_cell_length_c 21.2355(10)
_cell_measurement_reflns_used 41456
_cell_measurement_temperature 173(2)
_cell_measurement_theta_max 25.83
_cell_measurement_theta_min 3.45
_cell_volume 3040.1(2)
_computing_cell_refinement 'X-Area (Stoe & Cie, 2001)'
_computing_data_collection 'X-Area (Stoe & Cie, 2001)'
_computing_data_reduction 'X-Area (Stoe & Cie, 2001)'
_computing_molecular_graphics 'XP in SHELXTL-Plus (Sheldrick, 2008)'
_computing_publication_material SHELXL
_computing_structure_refinement 'SHELXL (Sheldrick, 2008)'
_computing_structure_solution 'SHELXS (Sheldrick, 2008)'
_diffrn_ambient_temperature 173(2)
_diffrn_measured_fraction_theta_full 0.998
_diffrn_measured_fraction_theta_max 0.985
_diffrn_measurement_device_type 'STOE IPDS II two-circle-diffractometer'
_diffrn_measurement_method \w
_diffrn_radiation_type MoK\a
_diffrn_radiation_wavelength 0.71073
_diffrn_reflns_av_R_equivalents 0.0350
_diffrn_reflns_av_unetI/netI 0.0227
_diffrn_reflns_Laue_measured_fraction_full 0.998
_diffrn_reflns_Laue_measured_fraction_max 0.985
_diffrn_reflns_limit_h_max 17
_diffrn_reflns_limit_h_min -17
_diffrn_reflns_limit_k_max 12
_diffrn_reflns_limit_k_min -12
_diffrn_reflns_limit_l_max 25
_diffrn_reflns_limit_l_min -25
_diffrn_reflns_number 41456
_diffrn_reflns_point_group_measured_fraction_full 0.998
_diffrn_reflns_point_group_measured_fraction_max 0.985
_diffrn_reflns_theta_full 25.000
_diffrn_reflns_theta_max 25.741
_diffrn_reflns_theta_min 3.362
_diffrn_source 'Genix 3D I\mS microfocus X-ray source'
_exptl_absorpt_coefficient_mu 0.341
_exptl_absorpt_correction_T_max 1.000
_exptl_absorpt_correction_T_min 0.664
_exptl_absorpt_correction_type multi-scan
_exptl_absorpt_process_details 'X-Area (Stoe & Cie, 2001)'
_exptl_crystal_colour 'dark red'
_exptl_crystal_density_diffrn 1.185
_exptl_crystal_description needle
_exptl_crystal_F_000 1160
_exptl_crystal_size_max 0.280
_exptl_crystal_size_mid 0.120
_exptl_crystal_size_min 0.120
_refine_diff_density_max 0.745
_refine_diff_density_min -0.430
_refine_diff_density_rms 0.055
_refine_ls_extinction_method none
_refine_ls_goodness_of_fit_ref 1.021
_refine_ls_hydrogen_treatment mixed
_refine_ls_matrix_type full
_refine_ls_number_parameters 352
_refine_ls_number_reflns 5727
_refine_ls_number_restraints 42
_refine_ls_restrained_S_all 1.049
_refine_ls_R_factor_all 0.0730
_refine_ls_R_factor_gt 0.0597
_refine_ls_shift/su_max 0.001
_refine_ls_shift/su_mean 0.000
_refine_ls_structure_factor_coef Fsqd
_refine_ls_weighting_details 'w=1/[\s^2^(Fo^2^)+(0.0967P)^2^+2.2515P] where P=(Fo^2^+2Fc^2^)/3'
_refine_ls_weighting_scheme calc
_refine_ls_wR_factor_gt 0.1597
_refine_ls_wR_factor_ref 0.1696
_reflns_Friedel_coverage 0.000
_reflns_number_gt 4802
_reflns_number_total 5727
_reflns_threshold_expression 'I > 2\s(I)'
_cod_data_source_file ja9b01998_si_002.cif
_cod_data_source_block wa2389
_cod_original_sg_symbol_H-M 'P 21/n'
_cod_database_code 4128417
_shelx_shelxl_version_number 2016/6
_shelx_space_group_comment
; 
The symmetry employed for this shelxl refinement is uniquely defined 
by the following loop, which should always be used as a source of 
symmetry information in preference to the above space-group names. 
They are only intended as comments. 
;
_shelx_estimated_absorpt_t_min 0.911
_shelx_estimated_absorpt_t_max 0.960

loop_
_space_group_symop_operation_xyz
'x, y, z'
'-x+1/2, y+1/2, -z+1/2'
'-x, -y, -z'
'x-1/2, -y-1/2, z-1/2'

loop_
_atom_site_label
_atom_site_type_symbol
_atom_site_fract_x
_atom_site_fract_y
_atom_site_fract_z
_atom_site_U_iso_or_equiv
_atom_site_adp_type
_atom_site_occupancy
_atom_site_site_symmetry_order
_atom_site_calc_flag
_atom_site_refinement_flags_posn
_atom_site_refinement_flags_adp
_atom_site_refinement_flags_occupancy
_atom_site_disorder_assembly
_atom_site_disorder_group
K1 K 0.56069(4) 0.62941(6) 0.40029(3) 0.03954(18) Uani 1 1 d . . . . .
K2 K 0.81219(4) 0.51818(7) 0.48858(3) 0.0452(2) Uani 1 1 d . . . . .
B1 B 0.5071(2) 0.6298(3) 0.53710(15) 0.0390(7) Uani 1 1 d . . . . .
H1 H 0.510(2) 0.729(3) 0.5633(14) 0.047(8) Uiso 1 1 d . . . . .
C1 C 0.58755(19) 0.5301(3) 0.55004(13) 0.0377(6) Uani 1 1 d . . . . .
C2 C 0.58092(18) 0.4038(3) 0.51435(13) 0.0360(6) Uani 1 1 d . . . . .
C3 C 0.6585(2) 0.3126(3) 0.53163(15) 0.0453(7) Uani 1 1 d . . . . .
H3 H 0.655666 0.230825 0.508588 0.054 Uiso 1 1 calc R U . . .
C4 C 0.7359(2) 0.3377(4) 0.57953(17) 0.0546(8) Uani 1 1 d . . . . .
H4 H 0.784506 0.273160 0.589780 0.066 Uiso 1 1 calc R U . . .
C5 C 0.7436(2) 0.4599(4) 0.61379(15) 0.0544(8) Uani 1 1 d . . . . .
H5 H 0.797544 0.478179 0.646824 0.065 Uiso 1 1 calc R U . . .
C6 C 0.6721(2) 0.5523(3) 0.59880(14) 0.0459(7) Uani 1 1 d . . . . .
H6 H 0.678903 0.634536 0.621699 0.055 Uiso 1 1 calc R U . . .
B2 B 0.9835(2) 0.3997(4) 0.44638(19) 0.0547(9) Uani 1 1 d . . . . .
H2 H 0.967(3) 0.322(5) 0.407(2) 0.091(14) Uiso 1 1 d . . . . .
C11 C 0.9909(2) 0.3558(3) 0.51548(17) 0.0524(8) Uani 1 1 d . . . . .
C12 C 1.0066(2) 0.4541(4) 0.56777(15) 0.0525(8) Uani 1 1 d . . . . .
C13 C 1.0104(2) 0.4048(6) 0.63177(19) 0.0777(13) Uani 1 1 d . . . . .
H13 H 1.021032 0.467831 0.666064 0.093 Uiso 1 1 calc R U . . .
C14 C 1.0003(3) 0.2779(7) 0.6466(3) 0.0987(18) Uani 1 1 d . . . . .
H14 H 1.003222 0.252407 0.690133 0.118 Uiso 1 1 calc R U . . .
C15 C 0.9853(3) 0.1825(6) 0.5978(4) 0.100(2) Uani 1 1 d . . . . .
H15 H 0.977955 0.091410 0.608199 0.120 Uiso 1 1 calc R U . . .
C16 C 0.9808(2) 0.2189(4) 0.5338(3) 0.0777(12) Uani 1 1 d . . . . .
H16 H 0.970861 0.151719 0.501357 0.093 Uiso 1 1 calc R U . . .
O21 O 0.69821(15) 0.4682(2) 0.36721(10) 0.0468(5) Uani 1 1 d . . . . .
C22 C 0.7362(2) 0.5173(4) 0.31452(16) 0.0552(8) Uani 1 1 d . . . . .
H22A H 0.798646 0.557479 0.331114 0.066 Uiso 1 1 calc R U . . .
H22B H 0.694483 0.585961 0.289718 0.066 Uiso 1 1 calc R U . . .
C23 C 0.7434(4) 0.3994(5) 0.2727(2) 0.0939(16) Uani 1 1 d . . . . .
H23A H 0.700068 0.409626 0.229949 0.113 Uiso 1 1 calc R U . . .
H23B H 0.807918 0.391002 0.266176 0.113 Uiso 1 1 calc R U . . .
C24 C 0.7187(4) 0.2819(5) 0.3058(2) 0.0899(14) Uani 1 1 d . . . . .
H24A H 0.673116 0.225955 0.275539 0.108 Uiso 1 1 calc R U . . .
H24B H 0.775005 0.227594 0.323395 0.108 Uiso 1 1 calc R U . . .
C25 C 0.6782(5) 0.3301(4) 0.3571(3) 0.0988(18) Uani 1 1 d . . . . .
H25A H 0.609675 0.316154 0.345769 0.119 Uiso 1 1 calc R U . . .
H25B H 0.704263 0.279848 0.397239 0.119 Uiso 1 1 calc R U . . .
O31 O 0.72895(15) 0.7571(2) 0.45184(10) 0.0470(5) Uani 1 1 d . . . . .
C32 C 0.7312(3) 0.8431(4) 0.50680(19) 0.0729(11) Uani 1 1 d . . . . .
H32A H 0.666976 0.870200 0.508677 0.088 Uiso 1 1 calc R U . . .
H32B H 0.759770 0.795742 0.547336 0.088 Uiso 1 1 calc R U . . .
C33 C 0.7861(5) 0.9586(5) 0.4991(3) 0.110(2) Uani 1 1 d . . . . .
H33A H 0.851389 0.947653 0.523857 0.132 Uiso 1 1 calc R U . . .
H33B H 0.759519 1.039732 0.514755 0.132 Uiso 1 1 calc R U . . .
C34 C 0.7831(4) 0.9698(4) 0.4297(2) 0.0803(12) Uani 1 1 d . . . . .
H34A H 0.843761 1.002183 0.422446 0.096 Uiso 1 1 calc R U . . .
H34B H 0.733184 1.032104 0.408585 0.096 Uiso 1 1 calc R U . . .
C35 C 0.7633(2) 0.8314(3) 0.40367(17) 0.0551(8) Uani 1 1 d . . . . .
H35A H 0.715747 0.833306 0.362437 0.066 Uiso 1 1 calc R U . . .
H35B H 0.820985 0.789766 0.395862 0.066 Uiso 1 1 calc R U . . .
O41 O 0.52856(18) 0.8962(2) 0.36763(13) 0.0640(6) Uani 1 1 d . . . . .
C42 C 0.5212(3) 0.9882(5) 0.3168(2) 0.0846(13) Uani 1 1 d . . . . .
H42A H 0.523435 0.940834 0.276255 0.102 Uiso 1 1 calc R U . . .
H42B H 0.573990 1.052141 0.326539 0.102 Uiso 1 1 calc R U . . .
C43 C 0.4299(4) 1.0614(5) 0.3093(2) 0.0860(14) Uani 1 1 d . . . . .
H43A H 0.386969 1.039679 0.267541 0.103 Uiso 1 1 calc R U . . .
H43B H 0.439781 1.159160 0.312162 0.103 Uiso 1 1 calc R U . . .
C44 C 0.3918(3) 1.0100(4) 0.3659(2) 0.0778(12) Uani 1 1 d . . . . .
H44A H 0.364458 1.083327 0.386854 0.093 Uiso 1 1 calc R U . . .
H44B H 0.343802 0.940187 0.351742 0.093 Uiso 1 1 calc R U . . .
C45 C 0.4770(3) 0.9535(4) 0.4104(2) 0.0709(10) Uani 1 1 d . . . . .
H45A H 0.513592 1.024517 0.437134 0.085 Uiso 1 1 calc R U . . .
H45B H 0.459735 0.884804 0.439146 0.085 Uiso 1 1 calc R U . . .
O51 O 0.4909(2) 0.5922(4) 0.27062(14) 0.1062(12) Uani 1 1 d . U . . .
C52 C 0.4069(8) 0.5134(10) 0.2525(5) 0.177(4) Uani 1 1 d . U . . .
H52A H 0.388798 0.467910 0.289317 0.213 Uiso 0.55(2) 1 calc R U P A 1
H52B H 0.406950 0.450391 0.216637 0.213 Uiso 0.55(2) 1 calc R U P A 1
H52C H 0.373484 0.507401 0.288134 0.213 Uiso 0.45(2) 1 calc R U P A 2
H52D H 0.420195 0.422359 0.238806 0.213 Uiso 0.45(2) 1 calc R U P A 2
C53 C 0.3453(10) 0.6612(19) 0.2287(11) 0.138(6) Uani 0.55(2) 1 d . U P A 1
H53A H 0.277475 0.647991 0.211280 0.165 Uiso 0.55(2) 1 calc R U P A 1
H53B H 0.356896 0.732122 0.262031 0.165 Uiso 0.55(2) 1 calc R U P A 1
C54 C 0.4032(9) 0.6780(18) 0.1753(7) 0.112(5) Uani 0.55(2) 1 d . U P A 1
H54A H 0.384690 0.611604 0.140296 0.135 Uiso 0.55(2) 1 calc R U P A 1
H54B H 0.396768 0.769070 0.156700 0.135 Uiso 0.55(2) 1 calc R U P A 1
C53' C 0.3517(10) 0.596(2) 0.1956(8) 0.110(6) Uani 0.45(2) 1 d . U P A 2
H53C H 0.285252 0.605486 0.197747 0.132 Uiso 0.45(2) 1 calc R U P A 2
H53D H 0.355176 0.556107 0.153627 0.132 Uiso 0.45(2) 1 calc R U P A 2
C54' C 0.4017(18) 0.730(3) 0.2054(15) 0.158(9) Uani 0.45(2) 1 d . U P A 2
H54C H 0.394034 0.778611 0.244531 0.189 Uiso 0.45(2) 1 calc R U P A 2
H54D H 0.387156 0.789096 0.166909 0.189 Uiso 0.45(2) 1 calc R U P A 2
C55 C 0.5000(4) 0.6530(7) 0.2142(3) 0.1099(18) Uani 1 1 d . U . . .
H55A H 0.534604 0.594383 0.190099 0.132 Uiso 0.55(2) 1 calc R U P A 1
H55B H 0.534551 0.738209 0.223721 0.132 Uiso 0.55(2) 1 calc R U P A 1
H55C H 0.501226 0.588762 0.178953 0.132 Uiso 0.45(2) 1 calc R U P A 2
H55D H 0.554342 0.714079 0.220242 0.132 Uiso 0.45(2) 1 calc R U P A 2

loop_
_atom_site_aniso_label
_atom_site_aniso_U_11
_atom_site_aniso_U_22
_atom_site_aniso_U_33
_atom_site_aniso_U_23
_atom_site_aniso_U_13
_atom_site_aniso_U_12
K1 0.0382(3) 0.0400(3) 0.0428(3) 0.0063(2) 0.0142(2) 0.0009(2)
K2 0.0370(3) 0.0508(4) 0.0476(4) 0.0082(3) 0.0091(3) 0.0030(3)
B1 0.0441(17) 0.0342(15) 0.0419(16) -0.0011(12) 0.0168(13) -0.0054(13)
C1 0.0389(14) 0.0395(14) 0.0367(13) 0.0036(11) 0.0129(11) -0.0063(11)
C2 0.0376(13) 0.0341(13) 0.0406(13) 0.0044(11) 0.0181(11) -0.0003(10)
C3 0.0431(15) 0.0410(15) 0.0562(17) 0.0087(13) 0.0208(13) 0.0028(12)
C4 0.0407(16) 0.061(2) 0.065(2) 0.0220(16) 0.0191(14) 0.0104(14)
C5 0.0370(15) 0.079(2) 0.0461(16) 0.0113(16) 0.0065(12) -0.0047(15)
C6 0.0420(15) 0.0563(18) 0.0403(14) 0.0012(13) 0.0107(12) -0.0098(13)
B2 0.0357(17) 0.070(2) 0.058(2) -0.0218(19) 0.0095(15) -0.0034(16)
C11 0.0293(14) 0.0520(18) 0.076(2) 0.0029(16) 0.0117(14) 0.0000(12)
C12 0.0297(14) 0.083(2) 0.0445(16) 0.0035(16) 0.0078(12) 0.0019(14)
C13 0.0373(17) 0.136(4) 0.060(2) 0.027(2) 0.0107(15) 0.001(2)
C14 0.048(2) 0.151(5) 0.097(3) 0.060(4) 0.015(2) 0.002(3)
C15 0.046(2) 0.094(4) 0.166(5) 0.078(4) 0.032(3) 0.010(2)
C16 0.0359(17) 0.063(2) 0.134(4) 0.015(2) 0.020(2) -0.0003(16)
O21 0.0523(12) 0.0436(11) 0.0486(11) -0.0044(9) 0.0202(9) 0.0003(9)
C22 0.0548(19) 0.062(2) 0.0520(17) 0.0018(15) 0.0191(15) -0.0095(15)
C23 0.132(4) 0.092(3) 0.077(3) -0.022(2) 0.065(3) -0.027(3)
C24 0.129(4) 0.070(3) 0.083(3) -0.023(2) 0.049(3) -0.007(3)
C25 0.169(5) 0.043(2) 0.115(4) -0.019(2) 0.100(4) -0.014(3)
O31 0.0498(11) 0.0412(11) 0.0512(11) 0.0033(9) 0.0137(9) -0.0037(9)
C32 0.096(3) 0.065(2) 0.058(2) -0.0102(18) 0.019(2) -0.016(2)
C33 0.174(6) 0.063(3) 0.105(4) -0.025(3) 0.058(4) -0.036(3)
C34 0.093(3) 0.050(2) 0.101(3) 0.013(2) 0.025(3) -0.016(2)
C35 0.0510(18) 0.0575(19) 0.0604(19) 0.0099(15) 0.0205(15) -0.0030(15)
O41 0.0687(15) 0.0492(13) 0.0805(16) 0.0151(12) 0.0300(13) 0.0138(11)
C42 0.085(3) 0.086(3) 0.092(3) 0.035(2) 0.040(2) 0.018(2)
C43 0.102(3) 0.088(3) 0.062(2) 0.007(2) 0.005(2) 0.038(3)
C44 0.064(2) 0.071(3) 0.103(3) -0.014(2) 0.027(2) 0.0075(19)
C45 0.084(3) 0.057(2) 0.077(2) 0.0117(19) 0.028(2) 0.0066(19)
O51 0.081(2) 0.168(3) 0.0611(16) 0.041(2) -0.0032(15) -0.025(2)
C52 0.229(8) 0.178(7) 0.156(6) 0.015(5) 0.108(6) -0.057(6)
C53 0.100(7) 0.149(10) 0.180(10) -0.026(8) 0.065(7) -0.003(6)
C54 0.095(7) 0.141(9) 0.089(7) 0.031(6) -0.005(5) 0.015(6)
C53' 0.074(7) 0.150(10) 0.095(8) -0.005(7) -0.005(5) -0.019(7)
C54' 0.165(12) 0.153(12) 0.159(12) -0.016(8) 0.042(9) 0.010(9)
C55 0.105(4) 0.132(5) 0.087(3) 0.017(3) 0.009(3) -0.009(3)

loop_
_atom_type_symbol
_atom_type_description
_atom_type_scat_dispersion_real
_atom_type_scat_dispersion_imag
_atom_type_scat_source
C C 0.0033 0.0016 'International Tables Vol C Tables 4.2.6.8 and 6.1.1.4'
H H 0.0000 0.0000 'International Tables Vol C Tables 4.2.6.8 and 6.1.1.4'
B B 0.0013 0.0007 'International Tables Vol C Tables 4.2.6.8 and 6.1.1.4'
K K 0.2009 0.2494 'International Tables Vol C Tables 4.2.6.8 and 6.1.1.4'
O O 0.0106 0.0060 'International Tables Vol C Tables 4.2.6.8 and 6.1.1.4'

loop_
_geom_angle_atom_site_label_1
_geom_angle_atom_site_label_2
_geom_angle_atom_site_label_3
_geom_angle
_geom_angle_site_symmetry_1
_geom_angle_site_symmetry_3
O51 K1 O41 82.84(11) . .
O51 K1 O31 123.91(8) . .
O41 K1 O31 75.00(7) . .
O51 K1 O21 78.29(10) . .
O41 K1 O21 125.86(7) . .
O31 K1 O21 74.79(6) . .
O51 K1 C2 115.43(9) . 3_666
O41 K1 C2 98.78(7) . 3_666
O31 K1 C2 118.46(7) . 3_666
O21 K1 C2 135.14(7) . 3_666
O51 K1 C1 98.08(9) . 3_666
O41 K1 C1 119.58(8) . 3_666
O31 K1 C1 137.69(7) . 3_666
O21 K1 C1 113.10(7) . 3_666
C2 K1 C1 27.67(7) 3_666 3_666
O51 K1 B1 143.75(10) . .
O41 K1 B1 99.47(8) . .
O31 K1 B1 91.07(7) . .
O21 K1 B1 124.84(8) . .
C2 K1 B1 28.33(8) 3_666 .
C1 K1 B1 49.21(8) 3_666 .
O51 K1 B1 103.18(10) . 3_666
O41 K1 B1 147.18(8) . 3_666
O31 K1 B1 123.03(8) . 3_666
O21 K1 B1 86.78(7) . 3_666
C2 K1 B1 49.22(8) 3_666 3_666
C1 K1 B1 28.16(8) 3_666 3_666
B1 K1 B1 56.86(10) . 3_666
O51 K1 C1 150.75(10) . .
O41 K1 C1 120.84(8) . .
O31 K1 C1 81.58(6) . .
O21 K1 C1 97.59(7) . .
C2 K1 C1 48.86(7) 3_666 .
C1 K1 C1 56.50(9) 3_666 .
B1 K1 C1 27.28(8) . .
B1 K1 C1 47.57(8) 3_666 .
O51 K1 C2 126.92(10) . .
O41 K1 C2 146.21(7) . .
O31 K1 C2 95.77(7) . .
O21 K1 C2 80.57(6) . .
C2 K1 C2 56.59(8) 3_666 .
C1 K1 C2 48.77(7) 3_666 .
B1 K1 C2 47.51(7) . .
B1 K1 C2 27.38(8) 3_666 .
C1 K1 C2 25.89(7) . .
O51 K1 C45 97.51(12) . .
O41 K1 C45 22.80(8) . .
O31 K1 C45 80.86(9) . .
O21 K1 C45 146.70(8) . .
C2 K1 C45 76.75(8) 3_666 .
C1 K1 C45 100.20(9) 3_666 .
B1 K1 C45 77.32(9) . .
B1 K1 C45 125.92(9) 3_666 .
C1 K1 C45 100.97(8) . .
C2 K1 C45 124.77(8) . .
O51 K1 K2 122.94(9) . .
O41 K1 K2 118.94(6) . .
O31 K1 K2 44.12(4) . .
O21 K1 K2 45.47(5) . .
C2 K1 K2 112.15(5) 3_666 .
C1 K1 K2 110.61(5) 3_666 .
B1 K1 K2 87.80(6) . .
B1 K1 K2 85.20(6) 3_666 .
C1 K1 K2 63.34(5) . .
C2 K1 K2 61.91(5) . .
C45 K1 K2 122.84(8) . .
O31 K2 O21 75.82(6) . .
O31 K2 C11 147.20(8) . .
O21 K2 C11 113.14(8) . .
O31 K2 C4 120.05(8) . .
O21 K2 C4 104.56(9) . .
C11 K2 C4 89.22(9) . .
O31 K2 C12 130.56(9) . .
O21 K2 C12 140.27(8) . .
C11 K2 C12 27.92(9) . .
C4 K2 C12 87.46(9) . .
O31 K2 B2 126.67(10) . .
O21 K2 B2 91.22(8) . .
C11 K2 B2 28.62(10) . .
C4 K2 B2 113.28(11) . .
C12 K2 B2 49.86(9) . .
O31 K2 C5 101.58(8) . .
O21 K2 C5 121.12(8) . .
C11 K2 C5 99.78(9) . .
C4 K2 C5 26.64(10) . .
C12 K2 C5 85.97(8) . .
B2 K2 C5 128.12(11) . .
O31 K2 B2 102.71(10) . 3_766
O21 K2 B2 140.90(9) . 3_766
C11 K2 B2 49.65(10) . 3_766
C4 K2 B2 109.25(11) . 3_766
C12 K2 B2 28.35(11) . 3_766
B2 K2 B2 57.73(12) . 3_766
C5 K2 B2 97.68(10) . 3_766
O31 K2 C12 100.11(8) . 3_766
O21 K2 C12 92.69(7) . 3_766
C11 K2 C12 49.71(9) . 3_766
C4 K2 C12 138.90(9) . 3_766
C12 K2 C12 57.56(10) . 3_766
B2 K2 C12 27.91(11) . 3_766
C5 K2 C12 143.34(8) . 3_766
B2 K2 C12 48.57(9) 3_766 3_766
O31 K2 C11 89.72(8) . 3_766
O21 K2 C11 114.09(8) . 3_766
C11 K2 C11 57.58(11) . 3_766
C4 K2 C11 136.20(9) . 3_766
C12 K2 C11 49.55(9) . 3_766
B2 K2 C11 48.68(10) . 3_766
C5 K2 C11 124.77(9) . 3_766
B2 K2 C11 27.82(10) 3_766 3_766
C12 K2 C11 26.72(9) 3_766 3_766
O31 K2 C3 109.57(7) . .
O21 K2 C3 80.78(7) . .
C11 K2 C3 103.09(8) . .
C4 K2 C3 24.27(9) . .
C12 K2 C3 109.07(9) . .
B2 K2 C3 119.14(10) . .
C5 K2 C3 43.83(9) . .
B2 K2 C3 133.21(10) 3_766 .
C12 K2 C3 146.79(9) 3_766 .
C11 K2 C3 158.54(8) 3_766 .
O31 K2 C6 79.09(7) . .
O21 K2 C6 108.63(7) . .
C11 K2 C6 123.04(9) . .
C4 K2 C6 43.06(9) . .
C12 K2 C6 105.80(8) . .
B2 K2 C6 151.57(10) . .
C5 K2 C6 23.52(8) . .
B2 K2 C6 109.36(9) 3_766 .
C12 K2 C6 157.54(8) 3_766 .
C11 K2 C6 131.41(8) 3_766 .
C3 K2 C6 48.25(8) . .
C1 B1 C2 118.7(3) . 3_666
C1 B1 K1 79.85(15) . .
C2 B1 K1 71.84(14) 3_666 .
C1 B1 K1 72.00(15) . 3_666
C2 B1 K1 79.99(15) 3_666 3_666
K1 B1 K1 123.14(10) . 3_666
C1 B1 H1 122.9(16) . .
C2 B1 H1 118.4(16) 3_666 .
K1 B1 H1 117.3(15) . .
K1 B1 H1 119.5(15) 3_666 .
C6 C1 C2 116.8(3) . .
C6 C1 B1 122.3(3) . .
C2 C1 B1 120.9(2) . .
C6 C1 K1 113.24(17) . 3_666
C2 C1 K1 76.02(14) . 3_666
B1 C1 K1 79.83(15) . 3_666
C6 C1 K1 123.21(17) . .
C2 C1 K1 77.30(14) . .
B1 C1 K1 72.86(15) . .
K1 C1 K1 123.50(9) 3_666 .
C3 C2 C1 117.3(3) . .
C3 C2 B1 122.3(3) . 3_666
C1 C2 B1 120.4(2) . 3_666
C3 C2 K1 112.41(17) . 3_666
C1 C2 K1 76.31(14) . 3_666
B1 C2 K1 79.84(15) 3_666 3_666
C3 C2 K1 124.14(17) . .
C1 C2 K1 76.81(14) . .
B1 C2 K1 72.63(15) 3_666 .
K1 C2 K1 123.41(8) 3_666 .
C4 C3 C2 123.4(3) . .
C4 C3 K2 65.78(17) . .
C2 C3 K2 94.72(16) . .
C4 C3 H3 118.3 . .
C2 C3 H3 118.3 . .
K2 C3 H3 110.2 . .
C3 C4 C5 119.9(3) . .
C3 C4 K2 89.95(19) . .
C5 C4 K2 79.26(18) . .
C3 C4 H4 120.1 . .
C5 C4 H4 120.1 . .
K2 C4 H4 100.8 . .
C6 C5 C4 119.5(3) . .
C6 C5 K2 92.94(19) . .
C4 C5 K2 74.10(17) . .
C6 C5 H5 120.3 . .
C4 C5 H5 120.3 . .
K2 C5 H5 102.8 . .
C5 C6 C1 123.2(3) . .
C5 C6 K2 63.54(17) . .
C1 C6 K2 92.54(16) . .
C5 C6 H6 118.4 . .
C1 C6 H6 118.4 . .
K2 C6 H6 115.0 . .
C12 B2 C11 119.1(3) 3_766 .
C12 B2 K2 78.76(18) 3_766 .
C11 B2 K2 73.50(18) . .
C12 B2 K2 72.91(17) 3_766 3_766
C11 B2 K2 78.10(18) . 3_766
K2 B2 K2 122.27(12) . 3_766
C12 B2 H2 122(2) 3_766 .
C11 B2 H2 119(2) . .
K2 B2 H2 116(2) . .
K2 B2 H2 122(2) 3_766 .
C16 C11 C12 116.4(4) . .
C16 C11 B2 123.2(4) . .
C12 C11 B2 120.4(3) . .
C16 C11 K2 115.2(2) . .
C12 C11 K2 76.40(17) . .
B2 C11 K2 77.88(19) . .
C16 C11 K2 122.3(2) . 3_766
C12 C11 K2 76.27(16) . 3_766
B2 C11 K2 74.07(18) . 3_766
K2 C11 K2 122.42(11) . 3_766
C13 C12 C11 117.0(4) . .
C13 C12 B2 122.5(4) . 3_766
C11 C12 B2 120.5(3) . 3_766
C13 C12 K2 115.5(2) . .
C11 C12 K2 75.68(16) . .
B2 C12 K2 78.74(18) 3_766 .
C13 C12 K2 122.0(2) . 3_766
C11 C12 K2 77.02(16) . 3_766
B2 C12 K2 73.32(17) 3_766 3_766
K2 C12 K2 122.44(10) . 3_766
C14 C13 C12 124.9(5) . .
C14 C13 H13 117.5 . .
C12 C13 H13 117.5 . .
C13 C14 C15 119.3(5) . .
C13 C14 H14 120.4 . .
C15 C14 H14 120.4 . .
C14 C15 C16 120.8(4) . .
C14 C15 H15 119.6 . .
C16 C15 H15 119.6 . .
C15 C16 C11 121.7(5) . .
C15 C16 H16 119.1 . .
C11 C16 H16 119.1 . .
C25 O21 C22 108.5(3) . .
C25 O21 K2 112.1(3) . .
C22 O21 K2 113.57(18) . .
C25 O21 K1 117.7(2) . .
C22 O21 K1 115.04(19) . .
K2 O21 K1 88.91(6) . .
O21 C22 C23 106.4(3) . .
O21 C22 H22A 110.5 . .
C23 C22 H22A 110.5 . .
O21 C22 H22B 110.5 . .
C23 C22 H22B 110.5 . .
H22A C22 H22B 108.6 . .
C24 C23 C22 107.1(3) . .
C24 C23 H23A 110.3 . .
C22 C23 H23A 110.3 . .
C24 C23 H23B 110.3 . .
C22 C23 H23B 110.3 . .
H23A C23 H23B 108.6 . .
C25 C24 C23 106.5(4) . .
C25 C24 H24A 110.4 . .
C23 C24 H24A 110.4 . .
C25 C24 H24B 110.4 . .
C23 C24 H24B 110.4 . .
H24A C24 H24B 108.6 . .
O21 C25 C24 109.6(3) . .
O21 C25 H25A 109.7 . .
C24 C25 H25A 109.7 . .
O21 C25 H25B 109.7 . .
C24 C25 H25B 109.7 . .
H25A C25 H25B 108.2 . .
C35 O31 C32 108.5(3) . .
C35 O31 K2 116.82(18) . .
C32 O31 K2 111.4(2) . .
C35 O31 K1 112.20(18) . .
C32 O31 K1 116.8(2) . .
K2 O31 K1 90.57(6) . .
C33 C32 O31 107.5(3) . .
C33 C32 K2 121.4(4) . .
O31 C32 K2 46.10(16) . .
C33 C32 H32A 110.2 . .
O31 C32 H32A 110.2 . .
K2 C32 H32A 127.3 . .
C33 C32 H32B 110.2 . .
O31 C32 H32B 110.2 . .
K2 C32 H32B 64.2 . .
H32A C32 H32B 108.5 . .
C32 C33 C34 106.4(4) . .
C32 C33 H33A 110.4 . .
C34 C33 H33A 110.4 . .
C32 C33 H33B 110.4 . .
C34 C33 H33B 110.4 . .
H33A C33 H33B 108.6 . .
C33 C34 C35 105.0(3) . .
C33 C34 H34A 110.7 . .
C35 C34 H34A 110.7 . .
C33 C34 H34B 110.7 . .
C35 C34 H34B 110.7 . .
H34A C34 H34B 108.8 . .
O31 C35 C34 106.6(3) . .
O31 C35 H35A 110.4 . .
C34 C35 H35A 110.4 . .
O31 C35 H35B 110.4 . .
C34 C35 H35B 110.4 . .
H35A C35 H35B 108.6 . .
C42 O41 C45 105.4(3) . .
C42 O41 K1 143.5(3) . .
C45 O41 K1 108.3(2) . .
O41 C42 C43 108.3(4) . .
O41 C42 H42A 110.0 . .
C43 C42 H42A 110.0 . .
O41 C42 H42B 110.0 . .
C43 C42 H42B 110.0 . .
H42A C42 H42B 108.4 . .
C42 C43 C44 103.1(3) . .
C42 C43 H43A 111.1 . .
C44 C43 H43A 111.1 . .
C42 C43 H43B 111.1 . .
C44 C43 H43B 111.1 . .
H43A C43 H43B 109.1 . .
C45 C44 C43 103.0(3) . .
C45 C44 H44A 111.2 . .
C43 C44 H44A 111.2 . .
C45 C44 H44B 111.2 . .
C43 C44 H44B 111.2 . .
H44A C44 H44B 109.1 . .
O41 C45 C44 103.7(3) . .
O41 C45 K1 48.94(16) . .
C44 C45 K1 124.5(3) . .
O41 C45 H45A 111.0 . .
C44 C45 H45A 111.0 . .
K1 C45 H45A 123.4 . .
O41 C45 H45B 111.0 . .
C44 C45 H45B 111.0 . .
K1 C45 H45B 62.2 . .
H45A C45 H45B 109.0 . .
C55 O51 C52 104.7(5) . .
C55 O51 K1 136.7(4) . .
C52 O51 K1 116.5(4) . .
O51 C52 C53' 100.4(8) . .
O51 C52 C53 88.2(8) . .
O51 C52 H52A 114.0 . .
C53 C52 H52A 114.0 . .
O51 C52 H52B 114.0 . .
C53 C52 H52B 114.0 . .
H52A C52 H52B 111.2 . .
O51 C52 H52C 111.7 . .
C53' C52 H52C 111.7 . .
O51 C52 H52D 111.7 . .
C53' C52 H52D 111.7 . .
H52C C52 H52D 109.5 . .
C54 C53 C52 88.4(11) . .
C54 C53 H53A 113.9 . .
C52 C53 H53A 113.9 . .
C54 C53 H53B 113.9 . .
C52 C53 H53B 113.9 . .
H53A C53 H53B 111.1 . .
C55 C54 C53 100.6(11) . .
C55 C54 H54A 111.7 . .
C53 C54 H54A 111.7 . .
C55 C54 H54B 111.7 . .
C53 C54 H54B 111.7 . .
H54A C54 H54B 109.4 . .
C52 C53' C54' 102.5(14) . .
C52 C53' H53C 111.3 . .
C54' C53' H53C 111.3 . .
C52 C53' H53D 111.3 . .
C54' C53' H53D 111.3 . .
H53C C53' H53D 109.2 . .
C53' C54' C55 89.0(16) . .
C53' C54' H54C 113.8 . .
C55 C54' H54C 113.8 . .
C53' C54' H54D 113.8 . .
C55 C54' H54D 113.8 . .
H54C C54' H54D 111.0 . .
O51 C55 C54 106.8(7) . .
O51 C55 C54' 93.2(11) . .
O51 C55 H55A 110.4 . .
C54 C55 H55A 110.4 . .
O51 C55 H55B 110.4 . .
C54 C55 H55B 110.4 . .
H55A C55 H55B 108.6 . .
O51 C55 H55C 113.1 . .
C54' C55 H55C 113.1 . .
O51 C55 H55D 113.1 . .
C54' C55 H55D 113.1 . .
H55C C55 H55D 110.5 . .

loop_
_geom_bond_atom_site_label_1
_geom_bond_atom_site_label_2
_geom_bond_distance
_geom_bond_site_symmetry_2
K1 O51 2.740(3) .
K1 O41 2.774(2) .
K1 O31 2.778(2) .
K1 O21 2.793(2) .
K1 C2 3.065(2) 3_666
K1 C1 3.069(3) 3_666
K1 B1 3.175(3) .
K1 B1 3.176(3) 3_666
K1 C1 3.271(3) .
K1 C2 3.277(3) .
K1 C45 3.493(4) .
K1 K2 3.9073(9) .
K2 O31 2.720(2) .
K2 O21 2.786(2) .
K2 C11 3.028(3) .
K2 C4 3.036(3) .
K2 C12 3.037(3) .
K2 B2 3.087(4) .
K2 C5 3.101(3) .
K2 B2 3.116(4) 3_766
K2 C12 3.161(3) 3_766
K2 C11 3.171(3) 3_766
K2 C3 3.329(3) .
K2 C6 3.460(3) .
B1 C1 1.523(4) .
B1 C2 1.531(4) 3_666
B1 H1 1.14(3) .
C1 C6 1.444(4) .
C1 C2 1.467(4) .
C2 C3 1.441(4) .
C3 C4 1.368(5) .
C3 H3 0.9500 .
C4 C5 1.415(5) .
C4 H4 0.9500 .
C5 C6 1.382(5) .
C5 H5 0.9500 .
C6 H6 0.9500 .
B2 C12 1.509(6) 3_766
B2 C11 1.512(5) .
B2 H2 1.13(5) .
C11 C16 1.441(5) .
C11 C12 1.463(5) .
C12 C13 1.435(5) .
C13 C14 1.326(8) .
C13 H13 0.9500 .
C14 C15 1.391(8) .
C14 H14 0.9500 .
C15 C16 1.396(7) .
C15 H15 0.9500 .
C16 H16 0.9500 .
O21 C25 1.420(4) .
O21 C22 1.443(4) .
C22 C23 1.495(5) .
C22 H22A 0.9900 .
C22 H22B 0.9900 .
C23 C24 1.458(6) .
C23 H23A 0.9900 .
C23 H23B 0.9900 .
C24 C25 1.436(5) .
C24 H24A 0.9900 .
C24 H24B 0.9900 .
C25 H25A 0.9900 .
C25 H25B 0.9900 .
O31 C35 1.443(4) .
O31 C32 1.445(4) .
C32 C33 1.439(6) .
C32 H32A 0.9900 .
C32 H32B 0.9900 .
C33 C34 1.470(7) .
C33 H33A 0.9900 .
C33 H33B 0.9900 .
C34 C35 1.496(5) .
C34 H34A 0.9900 .
C34 H34B 0.9900 .
C35 H35A 0.9900 .
C35 H35B 0.9900 .
O41 C42 1.405(5) .
O41 C45 1.425(5) .
C42 C43 1.504(6) .
C42 H42A 0.9900 .
C42 H42B 0.9900 .
C43 C44 1.523(6) .
C43 H43A 0.9900 .
C43 H43B 0.9900 .
C44 C45 1.499(6) .
C44 H44A 0.9900 .
C44 H44B 0.9900 .
C45 H45A 0.9900 .
C45 H45B 0.9900 .
O51 C55 1.377(6) .
O51 C52 1.441(10) .
C52 C53' 1.540(17) .
C52 C53 1.749(18) .
C52 H52A 0.9900 .
C52 H52B 0.9900 .
C52 H52C 0.9900 .
C52 H52D 0.9900 .
C53 C54 1.57(3) .
C53 H53A 0.9900 .
C53 H53B 0.9900 .
C54 C55 1.495(13) .
C54 H54A 0.9900 .
C54 H54B 0.9900 .
C53' C54' 1.52(4) .
C53' H53C 0.9900 .
C53' H53D 0.9900 .
C54' C55 1.61(2) .
C54' H54C 0.9900 .
C54' H54D 0.9900 .
C55 H55A 0.9900 .
C55 H55B 0.9900 .
C55 H55C 0.9900 .
C55 H55D 0.9900 .

loop_
_geom_torsion_atom_site_label_1
_geom_torsion_atom_site_label_2
_geom_torsion_atom_site_label_3
_geom_torsion_atom_site_label_4
_geom_torsion
_geom_torsion_site_symmetry_1
_geom_torsion_site_symmetry_4
C2 B1 C1 C6 -178.4(2) 3_666 .
K1 B1 C1 C6 118.9(2) . .
K1 B1 C1 C6 -111.2(2) 3_666 .
C2 B1 C1 C2 -0.4(4) 3_666 .
K1 B1 C1 C2 -63.1(2) . .
K1 B1 C1 C2 66.8(2) 3_666 .
C2 B1 C1 K1 -67.3(2) 3_666 3_666
K1 B1 C1 K1 -129.95(7) . 3_666
C2 B1 C1 K1 62.7(2) 3_666 .
K1 B1 C1 K1 129.95(7) 3_666 .
C6 C1 C2 C3 0.8(3) . .
B1 C1 C2 C3 -177.3(2) . .
K1 C1 C2 C3 -108.4(2) 3_666 .
K1 C1 C2 C3 121.8(2) . .
C6 C1 C2 B1 178.5(2) . 3_666
B1 C1 C2 B1 0.4(4) . 3_666
K1 C1 C2 B1 69.3(2) 3_666 3_666
K1 C1 C2 B1 -60.4(2) . 3_666
C6 C1 C2 K1 109.3(2) . 3_666
B1 C1 C2 K1 -68.9(2) . 3_666
K1 C1 C2 K1 -129.73(7) . 3_666
C6 C1 C2 K1 -121.0(2) . .
B1 C1 C2 K1 60.9(2) . .
K1 C1 C2 K1 129.73(7) 3_666 .
C1 C2 C3 C4 0.8(4) . .
B1 C2 C3 C4 -176.8(3) 3_666 .
K1 C2 C3 C4 -84.8(3) 3_666 .
K1 C2 C3 C4 93.1(3) . .
C1 C2 C3 K2 -63.2(2) . .
B1 C2 C3 K2 119.2(2) 3_666 .
K1 C2 C3 K2 -148.83(10) 3_666 .
K1 C2 C3 K2 29.1(2) . .
C2 C3 C4 C5 -1.6(5) . .
K2 C3 C4 C5 77.6(3) . .
C2 C3 C4 K2 -79.2(3) . .
C3 C4 C5 C6 0.6(5) . .
K2 C4 C5 C6 84.3(3) . .
C3 C4 C5 K2 -83.7(3) . .
C4 C5 C6 C1 1.2(5) . .
K2 C5 C6 C1 74.5(3) . .
C4 C5 C6 K2 -73.4(3) . .
C2 C1 C6 C5 -1.8(4) . .
B1 C1 C6 C5 176.2(3) . .
K1 C1 C6 C5 83.7(3) 3_666 .
K1 C1 C6 C5 -93.9(3) . .
C2 C1 C6 K2 57.9(2) . .
B1 C1 C6 K2 -124.0(2) . .
K1 C1 C6 K2 143.42(11) 3_666 .
K1 C1 C6 K2 -34.2(2) . .
C12 B2 C11 C16 178.9(3) 3_766 .
K2 B2 C11 C16 112.3(3) . .
K2 B2 C11 C16 -118.5(3) 3_766 .
C12 B2 C11 C12 0.5(5) 3_766 .
K2 B2 C11 C12 -66.1(2) . .
K2 B2 C11 C12 63.0(2) 3_766 .
C12 B2 C11 K2 66.6(3) 3_766 .
K2 B2 C11 K2 129.16(9) 3_766 .
C12 B2 C11 K2 -62.6(3) 3_766 3_766
K2 B2 C11 K2 -129.16(9) . 3_766
C16 C11 C12 C13 0.0(4) . .
B2 C11 C12 C13 178.5(3) . .
K2 C11 C12 C13 111.6(3) . .
K2 C11 C12 C13 -119.6(3) 3_766 .
C16 C11 C12 B2 -179.0(3) . 3_766
B2 C11 C12 B2 -0.5(5) . 3_766
K2 C11 C12 B2 -67.4(3) . 3_766
K2 C11 C12 B2 61.4(3) 3_766 3_766
C16 C11 C12 K2 -111.6(3) . .
B2 C11 C12 K2 66.9(3) . .
K2 C11 C12 K2 128.83(8) 3_766 .
C16 C11 C12 K2 119.5(3) . 3_766
B2 C11 C12 K2 -61.9(3) . 3_766
K2 C11 C12 K2 -128.83(8) . 3_766
C11 C12 C13 C14 -0.4(5) . .
B2 C12 C13 C14 178.6(4) 3_766 .
K2 C12 C13 C14 85.9(4) . .
K2 C12 C13 C14 -91.6(4) 3_766 .
C12 C13 C14 C15 0.4(6) . .
C13 C14 C15 C16 0.0(6) . .
C14 C15 C16 C11 -0.4(6) . .
C12 C11 C16 C15 0.4(5) . .
B2 C11 C16 C15 -178.1(3) . .
K2 C11 C16 C15 -86.3(4) . .
K2 C11 C16 C15 90.4(4) 3_766 .
C25 O21 C22 C23 -2.9(5) . .
K2 O21 C22 C23 122.4(3) . .
K1 O21 C22 C23 -137.2(3) . .
O21 C22 C23 C24 -5.9(5) . .
C22 C23 C24 C25 12.3(6) . .
C22 O21 C25 C24 11.0(6) . .
K2 O21 C25 C24 -115.2(4) . .
K1 O21 C25 C24 143.8(4) . .
C23 C24 C25 O21 -14.5(7) . .
C35 O31 C32 C33 -12.9(5) . .
K2 O31 C32 C33 117.0(4) . .
K1 O31 C32 C33 -140.8(4) . .
C35 O31 C32 K2 -129.9(3) . .
K1 O31 C32 K2 102.13(17) . .
O31 C32 C33 C34 23.3(6) . .
K2 C32 C33 C34 72.0(6) . .
C32 C33 C34 C35 -24.3(6) . .
C32 O31 C35 C34 -2.5(4) . .
K2 O31 C35 C34 -129.4(3) . .
K1 O31 C35 C34 128.0(3) . .
C33 C34 C35 O31 16.4(5) . .
C45 O41 C42 C43 -29.3(5) . .
K1 O41 C42 C43 127.1(4) . .
O41 C42 C43 C44 5.5(6) . .
C42 C43 C44 C45 18.8(5) . .
C42 O41 C45 C44 41.3(4) . .
K1 O41 C45 C44 -124.2(3) . .
C42 O41 C45 K1 165.4(4) . .
C43 C44 C45 O41 -36.7(4) . .
C43 C44 C45 K1 -85.9(4) . .
C55 O51 C52 C53' -29.0(12) . .
K1 O51 C52 C53' 137.4(10) . .
C55 O51 C52 C53 -60.6(9) . .
K1 O51 C52 C53 105.7(8) . .
O51 C52 C53 C54 64.1(12) . .
C52 C53 C54 C55 -47.7(15) . .
O51 C52 C53' C54' -17(2) . .
C52 C53' C54' C55 48(2) . .
C52 O51 C55 C54 32.8(11) . .
K1 O51 C55 C54 -129.3(9) . .
C52 O51 C55 C54' 60.8(12) . .
K1 O51 C55 C54' -101.3(12) . .
C53 C54 C55 O51 16.5(17) . .
C53' C54' C55 O51 -65.9(16) . .
